data_4313410
loop_
_publ_author_name
'Zhaofu Fei'
'Rosario Scopelliti'
'Paul J. Dyson'

_publ_contact_author_address
;
Facult\'e des sciences de base
Institut de Chimie Mol\'eculaire et Biologique
EPFL-BCH
CH-1015 Lausanne
Switzerland 
;
_publ_contact_author_email paul.dyson@epfl.ch
_publ_contact_author_fax '+41 21 69 39885'
_publ_contact_author_name 'Paul J. Dyson'
_publ_contact_author_phone '+41 21 69 39854'
_publ_section_title
;
 Understanding Structure Does Not Always Explain Reactivity: A
 Phosphinoamide Anion Reacts as an Iminophosphide Anion
;
_journal_name_full 'Inorganic Chemistry'
_journal_page_first 2125
_journal_page_last 2130
_journal_paper_doi 10.1021/ic0262841
_journal_volume 42
_journal_year 2003
_chemical_formula_sum 'C48 H54 I2 Li2 N4 O2 P2'
_chemical_formula_weight 1048.57
_chemical_name_systematic
; 
 ? 
;
_space_group_IT_number 14
_symmetry_cell_setting monoclinic
_symmetry_space_group_name_Hall '-P 2ybc'
_symmetry_space_group_name_H-M 'P 1 21/c 1'
_atom_sites_solution_hydrogens geom
_atom_sites_solution_primary direct
_atom_sites_solution_secondary difmap
_audit_creation_method SHELXL-97
_cell_angle_alpha 90.00
_cell_angle_beta 103.50(3)
_cell_angle_gamma 90.00
_cell_formula_units_Z 4
_cell_length_a 20.056(6)
_cell_length_b 13.951(4)
_cell_length_c 18.284(6)
_cell_measurement_reflns_used 1480
_cell_measurement_temperature 293(2)
_cell_measurement_theta_max 16.71525
_cell_measurement_theta_min 1.79505
_cell_volume 4975(3)
_computing_cell_refinement 'Oxford Diffraction CrysAlis RED'
_computing_data_collection 'marresearch, mar345'
_computing_data_reduction 'Oxford Diffraction CrysAlis RED'
_computing_molecular_graphics 'Bruker SHELXTL'
_computing_publication_material 'Bruker SHELXTL'
_computing_structure_refinement 'SHELXL-97 (Sheldrick, 1997)'
_computing_structure_solution 'SHELXS-97 (Sheldrick, 1990)'
_diffrn_ambient_temperature 293(2)
_diffrn_measured_fraction_theta_full 0.997
_diffrn_measured_fraction_theta_max 0.997
_diffrn_measurement_device_type 'marresearch mar345 IPDS'
_diffrn_measurement_method '60 images with deltaphi = 3 deg. and exp. time = 180 sec.'
_diffrn_radiation_monochromator graphite
_diffrn_radiation_source 'fine-focus sealed tube'
_diffrn_radiation_type MoK\a
_diffrn_radiation_wavelength 0.71070
_diffrn_reflns_av_R_equivalents 0.0856
_diffrn_reflns_av_sigmaI/netI 0.0813
_diffrn_reflns_limit_h_max 22
_diffrn_reflns_limit_h_min -23
_diffrn_reflns_limit_k_max 15
_diffrn_reflns_limit_k_min -16
_diffrn_reflns_limit_l_max 21
_diffrn_reflns_limit_l_min -21
_diffrn_reflns_number 28584
_diffrn_reflns_theta_full 25.03
_diffrn_reflns_theta_max 25.03
_diffrn_reflns_theta_min 3.40
_exptl_absorpt_coefficient_mu 1.368
_exptl_absorpt_correction_T_max 0.4880
_exptl_absorpt_correction_T_min 0.0570
_exptl_absorpt_correction_type refdelf
_exptl_absorpt_process_details
; 
(See: Walker, N. & Stuart, D. (1983) Acta Cryst. A39, 158-166) 
;
_exptl_crystal_colour yellow
_exptl_crystal_density_diffrn 1.400
_exptl_crystal_density_method 'not measured'
_exptl_crystal_description irregular
_exptl_crystal_F_000 2112
_exptl_crystal_size_max 0.20
_exptl_crystal_size_mid 0.13
_exptl_crystal_size_min 0.10
_refine_diff_density_max 0.505
_refine_diff_density_min -0.739
_refine_diff_density_rms 0.082
_refine_ls_extinction_coef 0.00105(14)
_refine_ls_extinction_expression Fc^*^=kFc[1+0.001xFc^2^\l^3^/sin(2\q)]^-1/4^
_refine_ls_extinction_method SHELXL
_refine_ls_goodness_of_fit_ref 0.890
_refine_ls_hydrogen_treatment mixed
_refine_ls_matrix_type full
_refine_ls_number_parameters 542
_refine_ls_number_reflns 8776
_refine_ls_number_restraints 3
_refine_ls_restrained_S_all 0.899
_refine_ls_R_factor_all 0.1297
_refine_ls_R_factor_gt 0.0548
_refine_ls_shift/su_max 0.000
_refine_ls_shift/su_mean 0.000
_refine_ls_structure_factor_coef Fsqd
_refine_ls_weighting_details 'calc w=1/[\s^2^(Fo^2^)+(0.0797P)^2^+0.0000P] where P=(Fo^2^+2Fc^2^)/3'
_refine_ls_weighting_scheme calc
_refine_ls_wR_factor_gt 0.1339
_refine_ls_wR_factor_ref 0.1821
_reflns_number_gt 3407
_reflns_number_total 8776
_reflns_threshold_expression >2sigma(I)
_cod_data_source_file ic0262841si20021219_041453_1.cif
_cod_data_source_block 4
_cod_depositor_comments
;
The following automatic conversions were performed:

'_symmetry_cell_setting' value 'Monoclinic' changed to 'monoclinic'
according to the built-in table from CIF Core dictionary named
'cif_core.dic' version 2.4.1 from 2010-06-29.

Automatic conversion script
Id: cif_fix_values 1646 2011-03-28 12:23:43Z adriana 
;
_cod_original_cell_volume 4974(3)
_cod_database_code 4313410

loop_
_symmetry_equiv_pos_as_xyz
'x, y, z'
'-x, y+1/2, -z+1/2'
'-x, -y, -z'
'x, -y-1/2, z-1/2'

loop_
_atom_site_label
_atom_site_type_symbol
_atom_site_fract_x
_atom_site_fract_y
_atom_site_fract_z
_atom_site_U_iso_or_equiv
_atom_site_adp_type
_atom_site_occupancy
_atom_site_symmetry_multiplicity
_atom_site_calc_flag
_atom_site_refinement_flags
_atom_site_disorder_assembly
_atom_site_disorder_group
I1 I 0.16609(3) 0.05072(5) 0.41339(4) 0.1048(3) Uani 1 1 d . . .
I2 I 0.32796(3) 0.20076(5) 0.33162(4) 0.1014(3) Uani 1 1 d . . .
P1 P 0.34009(11) -0.42057(17) 0.33210(13) 0.0832(6) Uani 1 1 d . . .
P2 P 0.15917(11) 0.67050(17) 0.43249(13) 0.0816(6) Uani 1 1 d . . .
O1 O 0.1782(4) 0.0564(5) 0.1990(5) 0.134(3) Uani 1 1 d D . .
O2 O 0.3134(4) 0.2003(6) 0.5469(5) 0.136(3) Uani 1 1 d . . .
N1 N 0.3433(3) -0.3113(5) 0.3540(4) 0.0867(19) Uani 1 1 d . . .
N2 N 0.3017(5) -0.0726(6) 0.3226(5) 0.107(2) Uani 1 1 d . . .
N3 N 0.1546(3) 0.5616(5) 0.4081(4) 0.0797(17) Uani 1 1 d . . .
N4 N 0.1954(5) 0.3238(6) 0.4241(6) 0.119(3) Uani 1 1 d . . .
C1 C 0.3915(4) -0.2678(7) 0.4096(5) 0.084(2) Uani 1 1 d . . .
C2 C 0.3901(4) -0.1670(7) 0.4138(5) 0.088(2) Uani 1 1 d . . .
C3 C 0.4356(5) -0.1171(8) 0.4690(6) 0.108(3) Uani 1 1 d . . .
H3 H 0.4328 -0.0507 0.4714 0.130 Uiso 1 1 calc R . .
C4 C 0.4849(5) -0.1656(10) 0.5204(6) 0.118(3) Uani 1 1 d . . .
H4 H 0.5163 -0.1323 0.5570 0.142 Uiso 1 1 calc R . .
C5 C 0.4873(6) -0.2634(11) 0.5173(7) 0.125(4) Uani 1 1 d . . .
H5 H 0.5201 -0.2966 0.5525 0.150 Uiso 1 1 calc R . .
C6 C 0.4421(5) -0.3127(7) 0.4633(6) 0.105(3) Uani 1 1 d . . .
H6 H 0.4454 -0.3791 0.4624 0.126 Uiso 1 1 calc R . .
C7 C 0.3393(5) -0.1157(7) 0.3621(6) 0.090(2) Uani 1 1 d . . .
C8 C 0.4131(4) -0.4577(6) 0.2968(5) 0.083(2) Uani 1 1 d . . .
C9 C 0.4501(5) -0.3884(8) 0.2707(5) 0.105(3) Uani 1 1 d . . .
H9 H 0.4392 -0.3238 0.2728 0.126 Uiso 1 1 calc R . .
C10 C 0.5031(5) -0.4174(11) 0.2418(6) 0.119(4) Uani 1 1 d . . .
H10 H 0.5290 -0.3702 0.2256 0.142 Uiso 1 1 calc R . .
C11 C 0.5205(6) -0.5065(15) 0.2350(7) 0.144(5) Uani 1 1 d . . .
H11 H 0.5560 -0.5216 0.2121 0.173 Uiso 1 1 calc R . .
C12 C 0.4853(6) -0.5783(11) 0.2625(8) 0.144(5) Uani 1 1 d . . .
H12 H 0.4982 -0.6422 0.2607 0.173 Uiso 1 1 calc R . .
C13 C 0.4300(4) -0.5530(7) 0.2928(6) 0.104(3) Uani 1 1 d . . .
H13 H 0.4048 -0.6001 0.3101 0.124 Uiso 1 1 calc R . .
C14 C 0.2666(4) -0.4326(6) 0.2582(5) 0.082(2) Uani 1 1 d . . .
C15 C 0.2376(5) -0.5238(8) 0.2407(6) 0.108(3) Uani 1 1 d . . .
H15 H 0.2568 -0.5766 0.2690 0.129 Uiso 1 1 calc R . .
C16 C 0.1814(7) -0.5356(8) 0.1825(8) 0.130(4) Uani 1 1 d . . .
H16 H 0.1628 -0.5963 0.1704 0.155 Uiso 1 1 calc R . .
C17 C 0.1528(6) -0.4567(10) 0.1419(7) 0.123(4) Uani 1 1 d . . .
H17 H 0.1139 -0.4636 0.1030 0.147 Uiso 1 1 calc R . .
C18 C 0.1806(6) -0.3706(9) 0.1585(6) 0.114(3) Uani 1 1 d . . .
H18 H 0.1614 -0.3184 0.1296 0.137 Uiso 1 1 calc R . .
C19 C 0.2371(5) -0.3559(8) 0.2172(5) 0.099(3) Uani 1 1 d . . .
H19 H 0.2547 -0.2946 0.2285 0.119 Uiso 1 1 calc R . .
C20 C 0.3315(5) -0.5044(7) 0.4021(5) 0.109(3) Uani 1 1 d . . .
H20A H 0.3737 -0.5076 0.4399 0.163 Uiso 1 1 calc R . .
H20B H 0.3211 -0.5664 0.3796 0.163 Uiso 1 1 calc R . .
H20C H 0.2951 -0.4845 0.4247 0.163 Uiso 1 1 calc R . .
C21 C 0.1048(4) 0.5248(8) 0.3497(5) 0.091(2) Uani 1 1 d . . .
C22 C 0.1063(4) 0.4257(8) 0.3391(5) 0.093(3) Uani 1 1 d . . .
C23 C 0.0593(6) 0.3766(11) 0.2813(8) 0.134(4) Uani 1 1 d . . .
H23 H 0.0610 0.3103 0.2765 0.161 Uiso 1 1 calc R . .
C24 C 0.0113(8) 0.4306(15) 0.2328(9) 0.155(6) Uani 1 1 d . . .
H24 H -0.0213 0.4006 0.1952 0.186 Uiso 1 1 calc R . .
C25 C 0.0109(6) 0.5258(16) 0.2393(8) 0.148(5) Uani 1 1 d . . .
H25 H -0.0190 0.5615 0.2029 0.177 Uiso 1 1 calc R . .
C26 C 0.0542(5) 0.5731(10) 0.2991(6) 0.124(4) Uani 1 1 d . . .
H26 H 0.0488 0.6387 0.3051 0.148 Uiso 1 1 calc R . .
C27 C 0.1556(5) 0.3705(8) 0.3889(7) 0.102(3) Uani 1 1 d . . .
C28 C 0.0863(4) 0.7110(6) 0.4650(4) 0.077(2) Uani 1 1 d . . .
C29 C 0.0459(4) 0.6412(6) 0.4894(5) 0.094(3) Uani 1 1 d . . .
H29 H 0.0563 0.5765 0.4869 0.112 Uiso 1 1 calc R . .
C30 C -0.0093(6) 0.6696(9) 0.5169(6) 0.120(3) Uani 1 1 d . . .
H30 H -0.0363 0.6236 0.5330 0.144 Uiso 1 1 calc R . .
C31 C -0.0246(6) 0.7631(12) 0.5208(7) 0.128(4) Uani 1 1 d . . .
H31 H -0.0613 0.7808 0.5409 0.154 Uiso 1 1 calc R . .
C32 C 0.0116(6) 0.8308(10) 0.4965(7) 0.126(4) Uani 1 1 d . . .
H32 H -0.0006 0.8949 0.4980 0.151 Uiso 1 1 calc R . .
C33 C 0.0682(4) 0.8045(7) 0.4688(5) 0.097(3) Uani 1 1 d . . .
H33 H 0.0941 0.8519 0.4526 0.117 Uiso 1 1 calc R . .
C34 C 0.2314(4) 0.6746(6) 0.5092(5) 0.081(2) Uani 1 1 d . . .
C35 C 0.2673(5) 0.7590(7) 0.5304(6) 0.109(3) Uani 1 1 d . . .
H35 H 0.2537 0.8156 0.5044 0.131 Uiso 1 1 calc R . .
C36 C 0.3248(6) 0.7577(10) 0.5923(7) 0.127(4) Uani 1 1 d . . .
H36 H 0.3504 0.8132 0.6057 0.152 Uiso 1 1 calc R . .
C37 C 0.3422(6) 0.6785(11) 0.6308(7) 0.134(4) Uani 1 1 d . . .
H37 H 0.3794 0.6793 0.6722 0.161 Uiso 1 1 calc R . .
C38 C 0.3072(6) 0.5952(10) 0.6115(7) 0.127(4) Uani 1 1 d . . .
H38 H 0.3202 0.5397 0.6394 0.153 Uiso 1 1 calc R . .
C39 C 0.2533(4) 0.5941(7) 0.5512(5) 0.096(3) Uani 1 1 d . . .
H39 H 0.2302 0.5366 0.5377 0.116 Uiso 1 1 calc R . .
C40 C 0.1742(5) 0.7552(7) 0.3661(5) 0.105(3) Uani 1 1 d . . .
H40A H 0.2153 0.7383 0.3507 0.158 Uiso 1 1 calc R . .
H40B H 0.1795 0.8178 0.3886 0.158 Uiso 1 1 calc R . .
H40C H 0.1361 0.7555 0.3231 0.158 Uiso 1 1 calc R . .
C41 C 0.1446(7) -0.1057(8) 0.1933(7) 0.139(4) Uani 1 1 d . . .
H41A H 0.1900 -0.1231 0.1899 0.209 Uiso 1 1 calc R . .
H41B H 0.1124 -0.1516 0.1664 0.209 Uiso 1 1 calc R . .
H41C H 0.1423 -0.1047 0.2452 0.209 Uiso 1 1 calc R . .
C42 C 0.1276(6) -0.0092(9) 0.1600(7) 0.127(4) Uani 1 1 d . . .
H42A H 0.1274 -0.0103 0.1070 0.152 Uiso 1 1 calc R . .
H42B H 0.0824 0.0102 0.1652 0.152 Uiso 1 1 calc R . .
C43 C 0.1465(10) 0.1614(13) 0.1800(10) 0.244(12) Uani 1 1 d D . .
H43A H 0.0973 0.1616 0.1600 0.293 Uiso 1 1 calc R . .
H43B H 0.1595 0.2064 0.2213 0.293 Uiso 1 1 calc R . .
C44 C 0.1841(11) 0.1717(15) 0.1251(14) 0.254(10) Uani 1 1 d D . .
H44A H 0.2311 0.1548 0.1460 0.381 Uiso 1 1 calc R . .
H44B H 0.1817 0.2371 0.1083 0.381 Uiso 1 1 calc R . .
H44C H 0.1654 0.1304 0.0834 0.381 Uiso 1 1 calc R . .
C45 C 0.3480(8) 0.0407(11) 0.5769(9) 0.198(8) Uani 1 1 d . . .
H45A H 0.3232 0.0103 0.5316 0.297 Uiso 1 1 calc R . .
H45B H 0.3564 -0.0050 0.6173 0.297 Uiso 1 1 calc R . .
H45C H 0.3909 0.0645 0.5696 0.297 Uiso 1 1 calc R . .
C46 C 0.3091(9) 0.1173(16) 0.5948(8) 0.199(7) Uani 1 1 d . . .
H46A H 0.3260 0.1348 0.6472 0.238 Uiso 1 1 calc R . .
H46B H 0.2616 0.0977 0.5876 0.238 Uiso 1 1 calc R . .
C47 C 0.3704(10) 0.2497(15) 0.5871(13) 0.250(11) Uani 1 1 d D . .
H47A H 0.4115 0.2253 0.5742 0.300 Uiso 1 1 calc R . .
H47B H 0.3749 0.2403 0.6406 0.300 Uiso 1 1 calc R . .
C48 C 0.3631(10) 0.3478(13) 0.5700(11) 0.223(8) Uani 1 1 d D . .
H48A H 0.3557 0.3565 0.5166 0.335 Uiso 1 1 calc R . .
H48B H 0.4041 0.3811 0.5948 0.335 Uiso 1 1 calc R . .
H48C H 0.3247 0.3729 0.5868 0.335 Uiso 1 1 calc R . .
Li1 Li 0.2383(8) 0.0459(12) 0.2993(10) 0.107(5) Uani 1 1 d . . .
Li2 Li 0.2556(8) 0.2036(10) 0.4496(10) 0.105(5) Uani 1 1 d . . .

loop_
_atom_site_aniso_label
_atom_site_aniso_U_11
_atom_site_aniso_U_22
_atom_site_aniso_U_33
_atom_site_aniso_U_23
_atom_site_aniso_U_13
_atom_site_aniso_U_12
I1 0.0979(4) 0.1063(5) 0.1114(5) -0.0076(4) 0.0271(4) -0.0104(3)
I2 0.0961(4) 0.1060(5) 0.1048(5) 0.0004(4) 0.0286(3) -0.0041(3)
P1 0.0854(14) 0.0876(14) 0.0787(15) 0.0054(11) 0.0236(12) 0.0074(11)
P2 0.0789(12) 0.0926(15) 0.0759(14) 0.0046(11) 0.0235(11) 0.0116(11)
O1 0.155(7) 0.098(5) 0.127(6) 0.022(4) -0.010(5) -0.006(5)
O2 0.128(6) 0.144(7) 0.126(7) 0.036(5) 0.007(5) -0.019(5)
N1 0.078(4) 0.087(5) 0.091(5) -0.018(4) 0.011(4) 0.006(3)
N2 0.118(6) 0.101(6) 0.095(6) 0.008(4) 0.013(5) -0.004(5)
N3 0.071(4) 0.090(5) 0.074(4) -0.005(3) 0.007(3) 0.011(3)
N4 0.123(7) 0.100(7) 0.147(9) -0.023(6) 0.059(6) -0.030(5)
C1 0.069(5) 0.100(6) 0.082(6) 0.005(5) 0.014(4) 0.015(4)
C2 0.090(6) 0.095(6) 0.079(6) -0.012(5) 0.019(5) 0.004(5)
C3 0.104(7) 0.112(7) 0.106(8) -0.011(6) 0.018(6) -0.010(6)
C4 0.092(7) 0.154(11) 0.099(8) -0.012(8) 0.001(6) -0.014(7)
C5 0.102(8) 0.158(11) 0.103(9) 0.013(8) 0.001(6) 0.025(8)
C6 0.085(6) 0.117(7) 0.102(7) -0.007(6) 0.001(5) 0.009(5)
C7 0.077(5) 0.109(7) 0.086(7) -0.007(5) 0.024(5) -0.007(5)
C8 0.079(5) 0.090(6) 0.079(6) 0.004(4) 0.017(4) 0.013(4)
C9 0.106(7) 0.114(7) 0.103(7) 0.012(6) 0.039(6) 0.008(6)
C10 0.094(7) 0.175(12) 0.096(8) -0.019(7) 0.040(6) -0.025(7)
C11 0.096(8) 0.237(18) 0.105(9) -0.041(10) 0.034(7) 0.013(10)
C12 0.107(8) 0.182(13) 0.145(12) -0.001(9) 0.032(8) 0.043(8)
C13 0.093(6) 0.107(7) 0.116(8) 0.009(5) 0.035(5) 0.024(5)
C14 0.080(5) 0.088(6) 0.083(6) -0.009(5) 0.032(4) -0.009(4)
C15 0.103(7) 0.113(8) 0.097(8) 0.006(6) 0.004(6) -0.004(6)
C16 0.143(10) 0.082(7) 0.170(13) -0.004(7) 0.050(9) -0.013(7)
C17 0.113(8) 0.141(11) 0.114(9) -0.023(8) 0.026(7) -0.015(8)
C18 0.126(8) 0.117(9) 0.091(8) 0.001(6) 0.010(6) 0.018(7)
C19 0.100(6) 0.114(7) 0.078(6) 0.002(5) 0.011(5) -0.006(6)
C20 0.119(7) 0.128(8) 0.086(7) 0.006(5) 0.040(6) 0.000(6)
C21 0.082(5) 0.117(7) 0.080(6) -0.010(5) 0.029(5) 0.013(5)
C22 0.072(5) 0.120(8) 0.091(7) -0.025(6) 0.028(5) -0.012(5)
C23 0.103(8) 0.178(12) 0.131(10) -0.056(9) 0.045(8) -0.030(8)
C24 0.101(9) 0.222(18) 0.133(12) -0.044(13) 0.008(8) -0.030(11)
C25 0.079(7) 0.252(18) 0.104(10) 0.020(12) 0.004(7) 0.002(10)
C26 0.084(6) 0.193(11) 0.088(8) 0.006(7) 0.009(6) 0.028(7)
C27 0.091(7) 0.103(8) 0.125(10) -0.018(6) 0.052(7) 0.015(6)
C28 0.078(4) 0.080(5) 0.072(5) -0.002(4) 0.014(4) 0.012(4)
C29 0.101(6) 0.086(6) 0.105(7) 0.015(5) 0.046(5) 0.007(5)
C30 0.115(8) 0.135(9) 0.129(9) -0.020(7) 0.065(7) -0.004(7)
C31 0.085(7) 0.187(13) 0.118(10) -0.046(9) 0.034(6) 0.001(8)
C32 0.092(7) 0.157(11) 0.131(10) -0.030(8) 0.029(7) 0.022(7)
C33 0.085(5) 0.099(7) 0.107(7) -0.002(5) 0.022(5) 0.006(5)
C34 0.073(4) 0.097(6) 0.077(6) -0.003(4) 0.025(4) 0.004(4)
C35 0.108(7) 0.097(7) 0.120(9) -0.012(6) 0.022(6) -0.011(5)
C36 0.099(7) 0.140(10) 0.132(11) -0.044(8) 0.006(7) -0.048(7)
C37 0.119(9) 0.146(11) 0.123(10) 0.005(9) -0.001(7) 0.041(9)
C38 0.131(9) 0.124(9) 0.110(9) -0.011(7) -0.006(7) 0.007(7)
C39 0.086(6) 0.106(7) 0.087(7) -0.002(5) -0.001(5) -0.006(5)
C40 0.118(7) 0.115(7) 0.096(7) 0.022(5) 0.049(6) 0.018(5)
C41 0.173(11) 0.118(9) 0.113(9) 0.012(7) 0.008(8) 0.002(8)
C42 0.123(8) 0.130(9) 0.120(9) -0.012(7) 0.013(7) -0.015(7)
C43 0.26(2) 0.32(3) 0.112(14) 0.009(15) -0.028(14) -0.13(2)
C44 0.28(3) 0.23(2) 0.24(3) -0.039(18) 0.05(2) -0.069(18)
C45 0.190(15) 0.170(14) 0.207(18) -0.046(12) -0.006(12) 0.079(12)
C46 0.210(17) 0.27(2) 0.103(11) 0.019(13) 0.018(10) -0.001(16)
C47 0.166(16) 0.26(3) 0.29(3) 0.09(2) -0.005(16) -0.031(17)
C48 0.25(2) 0.164(15) 0.23(2) 0.030(15) 0.003(16) 0.015(15)
Li1 0.115(11) 0.108(11) 0.097(12) 0.004(9) 0.023(9) -0.003(9)
Li2 0.114(11) 0.080(9) 0.127(14) 0.004(9) 0.037(10) 0.015(8)

loop_
_atom_type_symbol
_atom_type_description
_atom_type_scat_dispersion_real
_atom_type_scat_dispersion_imag
_atom_type_scat_source
C C 0.0033 0.0016 'International Tables Vol C Tables 4.2.6.8 and 6.1.1.4'
H H 0.0000 0.0000 'International Tables Vol C Tables 4.2.6.8 and 6.1.1.4'
Li Li -0.0003 0.0001 'International Tables Vol C Tables 4.2.6.8 and 6.1.1.4'
N N 0.0061 0.0033 'International Tables Vol C Tables 4.2.6.8 and 6.1.1.4'
O O 0.0106 0.0060 'International Tables Vol C Tables 4.2.6.8 and 6.1.1.4'
P P 0.1023 0.0942 'International Tables Vol C Tables 4.2.6.8 and 6.1.1.4'
I I -0.4742 1.8119 'International Tables Vol C Tables 4.2.6.8 and 6.1.1.4'

loop_
_geom_angle_atom_site_label_1
_geom_angle_atom_site_label_2
_geom_angle_atom_site_label_3
_geom_angle
_geom_angle_site_symmetry_1
_geom_angle_site_symmetry_3
_geom_angle_publ_flag
Li2 I1 Li1 77.1(5) . . ?
Li1 I2 Li2 75.9(5) . . ?
N1 P1 C14 105.4(4) . . ?
N1 P1 C20 117.4(4) . . ?
C14 P1 C20 106.7(4) . . ?
N1 P1 C8 112.3(4) . . ?
C14 P1 C8 107.6(4) . . ?
C20 P1 C8 107.0(4) . . ?
N3 P2 C34 103.8(4) . . ?
N3 P2 C40 117.2(4) . . ?
C34 P2 C40 106.4(5) . . ?
N3 P2 C28 113.5(4) . . ?
C34 P2 C28 107.9(4) . . ?
C40 P2 C28 107.4(4) . . ?
C42 O1 C43 106.1(10) . . ?
C42 O1 Li1 129.2(9) . . ?
C43 O1 Li1 113.5(9) . . ?
C47 O2 C46 103.4(12) . . ?
C47 O2 Li2 137.4(12) . . ?
C46 O2 Li2 118.3(10) . . ?
C1 N1 P1 126.7(6) . . ?
C7 N2 Li1 150.6(10) . . ?
C21 N3 P2 124.1(6) . . ?
C27 N4 Li2 156.0(11) . . ?
N1 C1 C6 126.8(9) . . ?
N1 C1 C2 117.5(8) . . ?
C6 C1 C2 115.7(9) . . ?
C3 C2 C1 121.7(9) . . ?
C3 C2 C7 119.0(9) . . ?
C1 C2 C7 119.3(8) . . ?
C4 C3 C2 119.9(10) . . ?
C4 C3 H3 120.0 . . ?
C2 C3 H3 120.0 . . ?
C5 C4 C3 119.4(10) . . ?
C5 C4 H4 120.3 . . ?
C3 C4 H4 120.3 . . ?
C6 C5 C4 120.7(11) . . ?
C6 C5 H5 119.6 . . ?
C4 C5 H5 119.6 . . ?
C5 C6 C1 122.6(10) . . ?
C5 C6 H6 118.7 . . ?
C1 C6 H6 118.7 . . ?
N2 C7 C2 177.0(11) . . ?
C9 C8 C13 120.1(8) . . ?
C9 C8 P1 118.1(7) . . ?
C13 C8 P1 121.7(7) . . ?
C10 C9 C8 117.6(10) . . ?
C10 C9 H9 121.2 . . ?
C8 C9 H9 121.2 . . ?
C11 C10 C9 125.0(12) . . ?
C11 C10 H10 117.5 . . ?
C9 C10 H10 117.5 . . ?
C10 C11 C12 118.9(12) . . ?
C10 C11 H11 120.6 . . ?
C12 C11 H11 120.6 . . ?
C11 C12 C13 118.7(13) . . ?
C11 C12 H12 120.6 . . ?
C13 C12 H12 120.6 . . ?
C8 C13 C12 119.6(11) . . ?
C8 C13 H13 120.2 . . ?
C12 C13 H13 120.2 . . ?
C19 C14 C15 119.0(9) . . ?
C19 C14 P1 121.7(7) . . ?
C15 C14 P1 119.3(8) . . ?
C16 C15 C14 120.6(10) . . ?
C16 C15 H15 119.7 . . ?
C14 C15 H15 119.7 . . ?
C15 C16 C17 119.2(11) . . ?
C15 C16 H16 120.4 . . ?
C17 C16 H16 120.4 . . ?
C18 C17 C16 120.0(12) . . ?
C18 C17 H17 120.0 . . ?
C16 C17 H17 120.0 . . ?
C17 C18 C19 122.5(11) . . ?
C17 C18 H18 118.8 . . ?
C19 C18 H18 118.8 . . ?
C14 C19 C18 118.8(10) . . ?
C14 C19 H19 120.6 . . ?
C18 C19 H19 120.6 . . ?
P1 C20 H20A 109.5 . . ?
P1 C20 H20B 109.5 . . ?
H20A C20 H20B 109.5 . . ?
P1 C20 H20C 109.5 . . ?
H20A C20 H20C 109.5 . . ?
H20B C20 H20C 109.5 . . ?
N3 C21 C26 128.6(10) . . ?
N3 C21 C22 116.2(8) . . ?
C26 C21 C22 115.2(10) . . ?
C21 C22 C27 119.1(9) . . ?
C21 C22 C23 123.4(11) . . ?
C27 C22 C23 117.5(11) . . ?
C24 C23 C22 117.4(13) . . ?
C24 C23 H23 121.3 . . ?
C22 C23 H23 121.3 . . ?
C25 C24 C23 120.4(14) . . ?
C25 C24 H24 119.8 . . ?
C23 C24 H24 119.8 . . ?
C24 C25 C26 121.8(15) . . ?
C24 C25 H25 119.1 . . ?
C26 C25 H25 119.1 . . ?
C21 C26 C25 121.4(13) . . ?
C21 C26 H26 119.3 . . ?
C25 C26 H26 119.3 . . ?
N4 C27 C22 175.3(12) . . ?
C33 C28 C29 118.0(7) . . ?
C33 C28 P2 124.5(7) . . ?
C29 C28 P2 117.5(6) . . ?
C30 C29 C28 119.3(9) . . ?
C30 C29 H29 120.4 . . ?
C28 C29 H29 120.4 . . ?
C31 C30 C29 120.7(11) . . ?
C31 C30 H30 119.7 . . ?
C29 C30 H30 119.7 . . ?
C32 C31 C30 121.5(11) . . ?
C32 C31 H31 119.3 . . ?
C30 C31 H31 119.3 . . ?
C31 C32 C33 119.3(11) . . ?
C31 C32 H32 120.4 . . ?
C33 C32 H32 120.4 . . ?
C28 C33 C32 121.3(10) . . ?
C28 C33 H33 119.4 . . ?
C32 C33 H33 119.4 . . ?
C39 C34 C35 117.5(9) . . ?
C39 C34 P2 120.9(7) . . ?
C35 C34 P2 121.7(7) . . ?
C34 C35 C36 119.0(10) . . ?
C34 C35 H35 120.5 . . ?
C36 C35 H35 120.5 . . ?
C37 C36 C35 120.3(11) . . ?
C37 C36 H36 119.8 . . ?
C35 C36 H36 119.8 . . ?
C36 C37 C38 121.5(12) . . ?
C36 C37 H37 119.2 . . ?
C38 C37 H37 119.2 . . ?
C39 C38 C37 119.2(12) . . ?
C39 C38 H38 120.4 . . ?
C37 C38 H38 120.4 . . ?
C38 C39 C34 122.4(10) . . ?
C38 C39 H39 118.8 . . ?
C34 C39 H39 118.8 . . ?
P2 C40 H40A 109.5 . . ?
P2 C40 H40B 109.5 . . ?
H40A C40 H40B 109.5 . . ?
P2 C40 H40C 109.5 . . ?
H40A C40 H40C 109.5 . . ?
H40B C40 H40C 109.5 . . ?
C42 C41 H41A 109.5 . . ?
C42 C41 H41B 109.5 . . ?
H41A C41 H41B 109.5 . . ?
C42 C41 H41C 109.5 . . ?
H41A C41 H41C 109.5 . . ?
H41B C41 H41C 109.5 . . ?
O1 C42 C41 107.9(10) . . ?
O1 C42 H42A 110.1 . . ?
C41 C42 H42A 110.1 . . ?
O1 C42 H42B 110.1 . . ?
C41 C42 H42B 110.1 . . ?
H42A C42 H42B 108.4 . . ?
C44 C43 O1 89.8(16) . . ?
C44 C43 H43A 113.7 . . ?
O1 C43 H43A 113.7 . . ?
C44 C43 H43B 113.7 . . ?
O1 C43 H43B 113.7 . . ?
H43A C43 H43B 110.9 . . ?
C43 C44 H44A 109.5 . . ?
C43 C44 H44B 109.5 . . ?
H44A C44 H44B 109.5 . . ?
C43 C44 H44C 109.5 . . ?
H44A C44 H44C 109.5 . . ?
H44B C44 H44C 109.5 . . ?
C46 C45 H45A 109.5 . . ?
C46 C45 H45B 109.5 . . ?
H45A C45 H45B 109.5 . . ?
C46 C45 H45C 109.5 . . ?
H45A C45 H45C 109.5 . . ?
H45B C45 H45C 109.5 . . ?
C45 C46 O2 110.3(14) . . ?
C45 C46 H46A 109.6 . . ?
O2 C46 H46A 109.6 . . ?
C45 C46 H46B 109.6 . . ?
O2 C46 H46B 109.6 . . ?
H46A C46 H46B 108.1 . . ?
O2 C47 C48 109.6(17) . . ?
O2 C47 H47A 109.7 . . ?
C48 C47 H47A 109.7 . . ?
O2 C47 H47B 109.7 . . ?
C48 C47 H47B 109.7 . . ?
H47A C47 H47B 108.2 . . ?
C47 C48 H48A 109.5 . . ?
C47 C48 H48B 109.5 . . ?
H48A C48 H48B 109.5 . . ?
C47 C48 H48C 109.5 . . ?
H48A C48 H48C 109.5 . . ?
H48B C48 H48C 109.5 . . ?
O1 Li1 N2 118.0(9) . . ?
O1 Li1 I2 111.6(7) . . ?
N2 Li1 I2 104.0(7) . . ?
O1 Li1 I1 112.6(7) . . ?
N2 Li1 I1 105.4(7) . . ?
I2 Li1 I1 104.1(6) . . ?
O1 Li1 Li2 128.5(8) . . ?
N2 Li1 Li2 113.6(7) . . ?
I2 Li1 Li2 53.1(4) . . ?
I1 Li1 Li2 50.9(4) . . ?
O2 Li2 N4 115.7(9) . . ?
O2 Li2 I1 115.4(7) . . ?
N4 Li2 I1 105.1(7) . . ?
O2 Li2 I2 113.7(7) . . ?
N4 Li2 I2 102.4(7) . . ?
I1 Li2 I2 102.9(5) . . ?
O2 Li2 Li1 131.1(7) . . ?
N4 Li2 Li1 113.1(8) . . ?
I1 Li2 Li1 51.9(4) . . ?
I2 Li2 Li1 51.0(4) . . ?

loop_
_geom_bond_atom_site_label_1
_geom_bond_atom_site_label_2
_geom_bond_distance
_geom_bond_site_symmetry_2
_geom_bond_publ_flag
I1 Li2 2.767(16) . ?
I1 Li1 2.805(16) . ?
I2 Li1 2.785(16) . ?
I2 Li2 2.867(16) . ?
P1 N1 1.573(7) . ?
P1 C14 1.760(9) . ?
P1 C20 1.771(9) . ?
P1 C8 1.808(8) . ?
P2 N3 1.579(7) . ?
P2 C34 1.767(9) . ?
P2 C40 1.770(9) . ?
P2 C28 1.793(8) . ?
O1 C42 1.428(12) . ?
O1 C43 1.603(16) . ?
O1 Li1 1.950(19) . ?
O2 C47 1.390(19) . ?
O2 C46 1.466(18) . ?
O2 Li2 1.88(2) . ?
N1 C1 1.370(10) . ?
N2 C7 1.095(11) . ?
N2 Li1 2.068(19) . ?
N3 C21 1.379(10) . ?
N4 C27 1.112(12) . ?
N4 Li2 2.056(18) . ?
C1 C6 1.386(12) . ?
C1 C2 1.409(11) . ?
C2 C3 1.381(12) . ?
C2 C7 1.412(13) . ?
C3 C4 1.373(14) . ?
C3 H3 0.9300 . ?
C4 C5 1.366(14) . ?
C4 H4 0.9300 . ?
C5 C6 1.360(14) . ?
C5 H5 0.9300 . ?
C6 H6 0.9300 . ?
C8 C9 1.371(11) . ?
C8 C13 1.378(11) . ?
C9 C10 1.355(13) . ?
C9 H9 0.9300 . ?
C10 C11 1.306(18) . ?
C10 H10 0.9300 . ?
C11 C12 1.386(19) . ?
C11 H11 0.9300 . ?
C12 C13 1.395(14) . ?
C12 H12 0.9300 . ?
C13 H13 0.9300 . ?
C14 C19 1.360(12) . ?
C14 C15 1.404(12) . ?
C15 C16 1.369(15) . ?
C15 H15 0.9300 . ?
C16 C17 1.376(15) . ?
C16 H16 0.9300 . ?
C17 C18 1.330(14) . ?
C17 H17 0.9300 . ?
C18 C19 1.382(13) . ?
C18 H18 0.9300 . ?
C19 H19 0.9300 . ?
C20 H20A 0.9600 . ?
C20 H20B 0.9600 . ?
C20 H20C 0.9600 . ?
C21 C26 1.379(13) . ?
C21 C22 1.397(12) . ?
C22 C27 1.407(15) . ?
C22 C23 1.417(13) . ?
C23 C24 1.373(19) . ?
C23 H23 0.9300 . ?
C24 C25 1.333(18) . ?
C24 H24 0.9300 . ?
C25 C26 1.395(18) . ?
C25 H25 0.9300 . ?
C26 H26 0.9300 . ?
C28 C33 1.360(11) . ?
C28 C29 1.404(11) . ?
C29 C30 1.377(12) . ?
C29 H29 0.9300 . ?
C30 C31 1.347(15) . ?
C30 H30 0.9300 . ?
C31 C32 1.329(16) . ?
C31 H31 0.9300 . ?
C32 C33 1.396(13) . ?
C32 H32 0.9300 . ?
C33 H33 0.9300 . ?
C34 C39 1.374(11) . ?
C34 C35 1.386(12) . ?
C35 C36 1.415(14) . ?
C35 H35 0.9300 . ?
C36 C37 1.313(15) . ?
C36 H36 0.9300 . ?
C37 C38 1.361(15) . ?
C37 H37 0.9300 . ?
C38 C39 1.351(13) . ?
C38 H38 0.9300 . ?
C39 H39 0.9300 . ?
C40 H40A 0.9600 . ?
C40 H40B 0.9600 . ?
C40 H40C 0.9600 . ?
C41 C42 1.483(14) . ?
C41 H41A 0.9600 . ?
C41 H41B 0.9600 . ?
C41 H41C 0.9600 . ?
C42 H42A 0.9700 . ?
C42 H42B 0.9700 . ?
C43 C44 1.396(16) . ?
C43 H43A 0.9700 . ?
C43 H43B 0.9700 . ?
C44 H44A 0.9600 . ?
C44 H44B 0.9600 . ?
C44 H44C 0.9600 . ?
C45 C46 1.41(2) . ?
C45 H45A 0.9600 . ?
C45 H45B 0.9600 . ?
C45 H45C 0.9600 . ?
C46 H46A 0.9700 . ?
C46 H46B 0.9700 . ?
C47 C48 1.404(15) . ?
C47 H47A 0.9700 . ?
C47 H47B 0.9700 . ?
C48 H48A 0.9600 . ?
C48 H48B 0.9600 . ?
C48 H48C 0.9600 . ?
Li1 Li2 3.47(2) . ?

loop_
_geom_torsion_atom_site_label_1
_geom_torsion_atom_site_label_2
_geom_torsion_atom_site_label_3
_geom_torsion_atom_site_label_4
_geom_torsion
_geom_torsion_site_symmetry_1
_geom_torsion_site_symmetry_2
_geom_torsion_site_symmetry_3
_geom_torsion_site_symmetry_4
_geom_torsion_publ_flag
C14 P1 N1 C1 179.1(7) . . . . ?
C20 P1 N1 C1 60.6(8) . . . . ?
C8 P1 N1 C1 -64.1(8) . . . . ?
C34 P2 N3 C21 179.6(6) . . . . ?
C40 P2 N3 C21 -63.5(8) . . . . ?
C28 P2 N3 C21 62.7(7) . . . . ?
P1 N1 C1 C6 -8.1(13) . . . . ?
P1 N1 C1 C2 172.1(6) . . . . ?
N1 C1 C2 C3 178.4(8) . . . . ?
C6 C1 C2 C3 -1.4(13) . . . . ?
N1 C1 C2 C7 1.0(12) . . . . ?
C6 C1 C2 C7 -178.9(8) . . . . ?
C1 C2 C3 C4 1.8(14) . . . . ?
C7 C2 C3 C4 179.3(9) . . . . ?
C2 C3 C4 C5 -1.6(16) . . . . ?
C3 C4 C5 C6 1.0(18) . . . . ?
C4 C5 C6 C1 -0.6(17) . . . . ?
N1 C1 C6 C5 -179.0(10) . . . . ?
C2 C1 C6 C5 0.8(14) . . . . ?
Li1 N2 C7 C2 -55(22) . . . . ?
C3 C2 C7 N2 23(21) . . . . ?
C1 C2 C7 N2 -160(21) . . . . ?
N1 P1 C8 C9 -19.9(9) . . . . ?
C14 P1 C8 C9 95.6(8) . . . . ?
C20 P1 C8 C9 -150.1(8) . . . . ?
N1 P1 C8 C13 162.9(7) . . . . ?
C14 P1 C8 C13 -81.5(8) . . . . ?
C20 P1 C8 C13 32.7(9) . . . . ?
C13 C8 C9 C10 -0.3(14) . . . . ?
P1 C8 C9 C10 -177.6(8) . . . . ?
C8 C9 C10 C11 2.0(18) . . . . ?
C9 C10 C11 C12 -3(2) . . . . ?
C10 C11 C12 C13 3.4(19) . . . . ?
C9 C8 C13 C12 0.4(14) . . . . ?
P1 C8 C13 C12 177.5(8) . . . . ?
C11 C12 C13 C8 -1.9(17) . . . . ?
N1 P1 C14 C19 19.1(8) . . . . ?
C20 P1 C14 C19 144.6(7) . . . . ?
C8 P1 C14 C19 -100.9(8) . . . . ?
N1 P1 C14 C15 -161.3(7) . . . . ?
C20 P1 C14 C15 -35.7(8) . . . . ?
C8 P1 C14 C15 78.7(8) . . . . ?
C19 C14 C15 C16 1.2(14) . . . . ?
P1 C14 C15 C16 -178.5(9) . . . . ?
C14 C15 C16 C17 -1.1(17) . . . . ?
C15 C16 C17 C18 1.5(18) . . . . ?
C16 C17 C18 C19 -1.9(17) . . . . ?
C15 C14 C19 C18 -1.5(13) . . . . ?
P1 C14 C19 C18 178.1(7) . . . . ?
C17 C18 C19 C14 2.0(16) . . . . ?
P2 N3 C21 C26 5.1(12) . . . . ?
P2 N3 C21 C22 -176.2(6) . . . . ?
N3 C21 C22 C27 2.2(11) . . . . ?
C26 C21 C22 C27 -179.0(8) . . . . ?
N3 C21 C22 C23 -179.4(8) . . . . ?
C26 C21 C22 C23 -0.5(13) . . . . ?
C21 C22 C23 C24 1.5(15) . . . . ?
C27 C22 C23 C24 180.0(11) . . . . ?
C22 C23 C24 C25 2(2) . . . . ?
C23 C24 C25 C26 -6(2) . . . . ?
N3 C21 C26 C25 174.9(10) . . . . ?
C22 C21 C26 C25 -3.8(14) . . . . ?
C24 C25 C26 C21 8(2) . . . . ?
Li2 N4 C27 C22 -24(16) . . . . ?
C21 C22 C27 N4 -135(14) . . . . ?
C23 C22 C27 N4 46(15) . . . . ?
N3 P2 C28 C33 -160.5(7) . . . . ?
C34 P2 C28 C33 85.0(8) . . . . ?
C40 P2 C28 C33 -29.4(9) . . . . ?
N3 P2 C28 C29 20.7(8) . . . . ?
C34 P2 C28 C29 -93.7(7) . . . . ?
C40 P2 C28 C29 151.8(7) . . . . ?
C33 C28 C29 C30 -0.9(13) . . . . ?
P2 C28 C29 C30 178.0(8) . . . . ?
C28 C29 C30 C31 -0.2(17) . . . . ?
C29 C30 C31 C32 1.8(19) . . . . ?
C30 C31 C32 C33 -2.2(19) . . . . ?
C29 C28 C33 C32 0.4(13) . . . . ?
P2 C28 C33 C32 -178.4(8) . . . . ?
C31 C32 C33 C28 1.1(16) . . . . ?
N3 P2 C34 C39 -24.1(8) . . . . ?
C40 P2 C34 C39 -148.3(7) . . . . ?
C28 P2 C34 C39 96.6(7) . . . . ?
N3 P2 C34 C35 157.3(7) . . . . ?
C40 P2 C34 C35 33.1(8) . . . . ?
C28 P2 C34 C35 -82.0(8) . . . . ?
C39 C34 C35 C36 1.5(14) . . . . ?
P2 C34 C35 C36 -179.9(8) . . . . ?
C34 C35 C36 C37 -2.7(18) . . . . ?
C35 C36 C37 C38 2(2) . . . . ?
C36 C37 C38 C39 0(2) . . . . ?
C37 C38 C39 C34 -1.4(18) . . . . ?
C35 C34 C39 C38 0.5(14) . . . . ?
P2 C34 C39 C38 -178.2(8) . . . . ?
C43 O1 C42 C41 -163.1(12) . . . . ?
Li1 O1 C42 C41 -22.5(15) . . . . ?
C42 O1 C43 C44 -98.9(15) . . . . ?
Li1 O1 C43 C44 113.5(14) . . . . ?
C47 O2 C46 C45 -89.2(18) . . . . ?
Li2 O2 C46 C45 82.1(16) . . . . ?
C46 O2 C47 C48 -151.8(18) . . . . ?
Li2 O2 C47 C48 40(3) . . . . ?
C42 O1 Li1 N2 56.8(14) . . . . ?
C43 O1 Li1 N2 -164.9(11) . . . . ?
C42 O1 Li1 I2 177.1(9) . . . . ?
C43 O1 Li1 I2 -44.6(13) . . . . ?
C42 O1 Li1 I1 -66.3(12) . . . . ?
C43 O1 Li1 I1 72.0(12) . . . . ?
C42 O1 Li1 Li2 -123.6(11) . . . . ?
C43 O1 Li1 Li2 14.8(15) . . . . ?
C7 N2 Li1 O1 -175.5(16) . . . . ?
C7 N2 Li1 I2 60(2) . . . . ?
C7 N2 Li1 I1 -49(2) . . . . ?
C7 N2 Li1 Li2 5(2) . . . . ?
Li2 I2 Li1 O1 122.6(8) . . . . ?
Li2 I2 Li1 N2 -109.2(7) . . . . ?
Li2 I2 Li1 I1 0.9(5) . . . . ?
Li2 I1 Li1 O1 -122.0(8) . . . . ?
Li2 I1 Li1 N2 108.1(7) . . . . ?
Li2 I1 Li1 I2 -0.9(5) . . . . ?
C47 O2 Li2 N4 -67(2) . . . . ?
C46 O2 Li2 N4 125.4(12) . . . . ?
C47 O2 Li2 I1 169.7(16) . . . . ?
C46 O2 Li2 I1 2.2(14) . . . . ?
C47 O2 Li2 I2 51.1(19) . . . . ?
C46 O2 Li2 I2 -116.4(11) . . . . ?
C47 O2 Li2 Li1 109.1(19) . . . . ?
C46 O2 Li2 Li1 -58.4(15) . . . . ?
C27 N4 Li2 O2 -177(2) . . . . ?
C27 N4 Li2 I1 -48(3) . . . . ?
C27 N4 Li2 I2 59(3) . . . . ?
C27 N4 Li2 Li1 6(3) . . . . ?
Li1 I1 Li2 O2 -123.5(8) . . . . ?
Li1 I1 Li2 N4 107.8(8) . . . . ?
Li1 I1 Li2 I2 0.9(5) . . . . ?
Li1 I2 Li2 O2 124.6(8) . . . . ?
Li1 I2 Li2 N4 -109.8(7) . . . . ?
Li1 I2 Li2 I1 -0.9(5) . . . . ?
O1 Li1 Li2 O2 -178.5(10) . . . . ?
N2 Li1 Li2 O2 1.2(13) . . . . ?
I2 Li1 Li2 O2 -88.9(10) . . . . ?
I1 Li1 Li2 O2 92.3(10) . . . . ?
O1 Li1 Li2 N4 -2.1(13) . . . . ?
N2 Li1 Li2 N4 177.5(8) . . . . ?
I2 Li1 Li2 N4 87.4(7) . . . . ?
I1 Li1 Li2 N4 -91.4(7) . . . . ?
O1 Li1 Li2 I1 89.3(9) . . . . ?
N2 Li1 Li2 I1 -91.0(7) . . . . ?
I2 Li1 Li2 I1 178.9(6) . . . . ?
O1 Li1 Li2 I2 -89.6(9) . . . . ?
N2 Li1 Li2 I2 90.1(7) . . . . ?
I1 Li1 Li2 I2 -178.9(6) . . . . ?
